data_7012946
loop_
_publ_author_name
'Nogai, Stefan D.'
'Schmidbaur, Hubert'

_publ_section_title
;
 Preparation and structure of soluble complexes of the ternary
 compounds GaSBr and GaSeBr
;
_journal_issue 12
_journal_name_full 'Dalton Transactions'
_journal_page_first 2488
_journal_paper_doi 10.1039/b302815a
_journal_year 2003
_chemical_formula_sum 'C25 H35 Cl3 Ga3 N3 O S3'
_chemical_formula_weight 805.25
_space_group_IT_number 2
_symmetry_cell_setting triclinic
_symmetry_space_group_name_Hall '-P 1'
_symmetry_space_group_name_H-M 'P -1'
_atom_sites_solution_hydrogens geom
_atom_sites_solution_primary direct
_atom_sites_solution_secondary difmap
_audit_creation_method SHELXL-97
_cell_angle_alpha 88.2030(6)
_cell_angle_beta 88.3145(6)
_cell_angle_gamma 89.7267(15)
_cell_formula_units_Z 4
_cell_length_a 10.6251(2)
_cell_length_b 17.5283(3)
_cell_length_c 19.6105(4)
_cell_measurement_reflns_used 87816
_cell_measurement_temperature 223(2)
_cell_volume 3648.86(12)
_computing_cell_refinement DENZO
_computing_data_collection XPRESS
_computing_data_reduction SCALEPACK
_computing_molecular_graphics SHELXTL-PLUS
_computing_publication_material 'SHELXL-97 (Sheldrick, 1997)'
_computing_structure_refinement 'SHELXL-97 (Sheldrick, 1997)'
_computing_structure_solution 'SHELXS-97 (Sheldrick, 1990)'
_diffrn_ambient_temperature 223(2)
_diffrn_measured_fraction_theta_full 0.941
_diffrn_measured_fraction_theta_max 0.941
_diffrn_measurement_device_type 'NONIUS DIP 2020'
_diffrn_measurement_method phi-rotation
_diffrn_radiation_monochromator graphite
_diffrn_radiation_source 'fine-focus sealed tube'
_diffrn_radiation_type MoK\a
_diffrn_radiation_wavelength 0.71073
_diffrn_reflns_av_R_equivalents 0.063
_diffrn_reflns_av_sigmaI/netI 0.0552
_diffrn_reflns_limit_h_max 12
_diffrn_reflns_limit_h_min 0
_diffrn_reflns_limit_k_max 21
_diffrn_reflns_limit_k_min -21
_diffrn_reflns_limit_l_max 23
_diffrn_reflns_limit_l_min -23
_diffrn_reflns_number 87816
_diffrn_reflns_theta_full 25.46
_diffrn_reflns_theta_max 25.46
_diffrn_reflns_theta_min 3.12
_exptl_absorpt_coefficient_mu 2.612
_exptl_absorpt_correction_T_max 0.792
_exptl_absorpt_correction_T_min 0.394
_exptl_absorpt_correction_type delabs
_exptl_crystal_colour colourless
_exptl_crystal_density_diffrn 1.466
_exptl_crystal_density_method 'not measured'
_exptl_crystal_description needle
_exptl_crystal_F_000 1624
_exptl_crystal_size_max 0.40
_exptl_crystal_size_mid 0.10
_exptl_crystal_size_min 0.10
_refine_diff_density_max 0.493
_refine_diff_density_min -0.510
_refine_diff_density_rms 0.086
_refine_ls_extinction_method none
_refine_ls_goodness_of_fit_ref 1.074
_refine_ls_hydrogen_treatment riding
_refine_ls_matrix_type full
_refine_ls_number_parameters 689
_refine_ls_number_reflns 12728
_refine_ls_number_restraints 60
_refine_ls_restrained_S_all 1.074
_refine_ls_R_factor_all 0.0637
_refine_ls_R_factor_gt 0.0483
_refine_ls_shift/su_max 0.001
_refine_ls_shift/su_mean 0.000
_refine_ls_structure_factor_coef Fsqd
_refine_ls_weighting_details 'calc w=1/[\s^2^(Fo^2^)+(0.0289P)^2^+7.0295P] where P=(Fo^2^+2Fc^2^)/3'
_refine_ls_weighting_scheme calc
_refine_ls_wR_factor_gt 0.1071
_refine_ls_wR_factor_ref 0.1139
_reflns_number_gt 10348
_reflns_number_total 12728
_reflns_threshold_expression >2sigma(I)
_cod_data_source_file b302815a.txt
_cod_data_source_block nog35
_cod_original_sg_symbol_H-M P-1
_cod_database_code 7012946

loop_
_symmetry_equiv_pos_as_xyz
'x, y, z'
'-x, -y, -z'

loop_
_atom_site_label
_atom_site_type_symbol
_atom_site_fract_x
_atom_site_fract_y
_atom_site_fract_z
_atom_site_U_iso_or_equiv
_atom_site_adp_type
_atom_site_occupancy
_atom_site_symmetry_multiplicity
_atom_site_calc_flag
_atom_site_refinement_flags
_atom_site_disorder_assembly
_atom_site_disorder_group
Ga1 Ga -0.16254(5) 0.40306(3) 0.19334(3) 0.03822(14) Uani 1 1 d . . .
S1 S -0.05221(12) 0.39246(7) 0.09631(7) 0.0430(3) Uani 1 1 d . . .
Cl1 Cl -0.36012(13) 0.37062(8) 0.18026(10) 0.0730(5) Uani 1 1 d . . .
Ga2 Ga 0.13561(5) 0.43313(3) 0.12513(3) 0.03719(14) Uani 1 1 d . . .
S2 S 0.24289(12) 0.37699(7) 0.20773(8) 0.0502(3) Uani 1 1 d . . .
Cl2 Cl 0.25748(15) 0.44246(8) 0.03292(8) 0.0650(4) Uani 1 1 d . . .
Ga3 Ga 0.10018(5) 0.31706(3) 0.27367(3) 0.03932(14) Uani 1 1 d . . .
S3 S -0.09686(13) 0.35547(7) 0.29221(7) 0.0482(3) Uani 1 1 d . . .
Cl3 Cl 0.18178(17) 0.29768(9) 0.37445(8) 0.0714(5) Uani 1 1 d . . .
Ga4 Ga 0.42366(5) 0.81631(3) 0.27804(3) 0.03602(13) Uani 1 1 d . . .
S4 S 0.29172(12) 0.87712(7) 0.20963(7) 0.0456(3) Uani 1 1 d . . .
Cl4 Cl 0.32580(16) 0.79777(9) 0.37764(7) 0.0632(4) Uani 1 1 d . . .
Ga5 Ga 0.41150(5) 0.93092(3) 0.12770(3) 0.03530(13) Uani 1 1 d . . .
S5 S 0.60491(12) 0.88964(7) 0.10310(6) 0.0397(3) Uani 1 1 d . . .
Cl5 Cl 0.30741(15) 0.93648(8) 0.03243(7) 0.0579(4) Uani 1 1 d . . .
Ga6 Ga 0.69805(5) 0.90123(3) 0.20194(3) 0.03456(13) Uani 1 1 d . . .
S6 S 0.61748(13) 0.85436(7) 0.29977(7) 0.0445(3) Uani 1 1 d . . .
Cl6 Cl 0.89810(12) 0.86833(8) 0.19165(9) 0.0612(4) Uani 1 1 d . . .
N11 N -0.1891(4) 0.5161(2) 0.2086(2) 0.0379(9) Uani 1 1 d . . .
C12 C -0.1922(4) 0.5655(3) 0.1554(3) 0.0378(11) Uani 1 1 d . . .
H12 H -0.1789 0.5471 0.1112 0.045 Uiso 1 1 calc R . .
C13 C -0.2143(4) 0.6429(2) 0.1630(3) 0.0374(11) Uani 1 1 d . . .
C14 C -0.2348(4) 0.6675(3) 0.2290(3) 0.0425(12) Uani 1 1 d . . .
H14 H -0.2496 0.7196 0.2361 0.051 Uiso 1 1 calc R . .
C15 C -0.2340(4) 0.6168(3) 0.2846(3) 0.0415(12) Uani 1 1 d . . .
C16 C -0.2103(4) 0.5405(3) 0.2723(3) 0.0410(11) Uani 1 1 d . . .
H16 H -0.2090 0.5051 0.3093 0.049 Uiso 1 1 calc R . .
C17 C -0.2142(5) 0.6970(3) 0.1025(3) 0.0519(14) Uani 1 1 d . . .
H17A H -0.1839 0.6708 0.0623 0.078 Uiso 1 1 calc R . .
H17B H -0.1595 0.7398 0.1105 0.078 Uiso 1 1 calc R . .
H17C H -0.2992 0.7155 0.0954 0.078 Uiso 1 1 calc R . .
C18 C -0.2576(5) 0.6421(3) 0.3569(3) 0.0542(14) Uani 1 1 d . . .
H18A H -0.3183 0.6083 0.3800 0.081 Uiso 1 1 calc R . .
H18B H -0.2903 0.6939 0.3560 0.081 Uiso 1 1 calc R . .
H18C H -0.1793 0.6404 0.3811 0.081 Uiso 1 1 calc R . .
N21 N 0.1247(3) 0.5447(2) 0.14980(18) 0.0320(8) Uani 1 1 d . . .
C22 C 0.1268(4) 0.6000(3) 0.1009(2) 0.0371(11) Uani 1 1 d . . .
H22 H 0.1311 0.5863 0.0550 0.045 Uiso 1 1 calc R . .
C23 C 0.1227(5) 0.6768(3) 0.1161(3) 0.0421(12) Uani 1 1 d . . .
C24 C 0.1110(4) 0.6949(3) 0.1846(3) 0.0422(12) Uani 1 1 d . . .
H24 H 0.1058 0.7463 0.1966 0.051 Uiso 1 1 calc R . .
C25 C 0.1068(4) 0.6379(3) 0.2354(2) 0.0390(11) Uani 1 1 d . . .
C26 C 0.1147(4) 0.5633(3) 0.2159(2) 0.0354(10) Uani 1 1 d . . .
H26 H 0.1130 0.5241 0.2497 0.042 Uiso 1 1 calc R . .
C27 C 0.1305(6) 0.7380(3) 0.0604(3) 0.0638(16) Uani 1 1 d . . .
H27A H 0.0596 0.7726 0.0653 0.096 Uiso 1 1 calc R . .
H27B H 0.1285 0.7146 0.0162 0.096 Uiso 1 1 calc R . .
H27C H 0.2084 0.7660 0.0637 0.096 Uiso 1 1 calc R . .
C28 C 0.0936(6) 0.6569(3) 0.3098(3) 0.0592(15) Uani 1 1 d . . .
H28A H 0.0260 0.6937 0.3160 0.089 Uiso 1 1 calc R . .
H28B H 0.1718 0.6784 0.3246 0.089 Uiso 1 1 calc R . .
H28C H 0.0745 0.6108 0.3368 0.089 Uiso 1 1 calc R . .
N31 N 0.0939(3) 0.2079(2) 0.2401(2) 0.0354(9) Uani 1 1 d . . .
C32 C 0.0862(4) 0.1479(3) 0.2842(3) 0.0405(11) Uani 1 1 d . . .
H32 H 0.0838 0.1567 0.3313 0.049 Uiso 1 1 calc R . .
C33 C 0.0815(5) 0.0737(3) 0.2626(3) 0.0431(12) Uani 1 1 d . . .
C34 C 0.0821(5) 0.0627(3) 0.1922(3) 0.0442(12) Uani 1 1 d . . .
H34 H 0.0786 0.0129 0.1760 0.053 Uiso 1 1 calc R . .
C35 C 0.0878(4) 0.1239(3) 0.1463(3) 0.0414(12) Uani 1 1 d . . .
C36 C 0.0951(4) 0.1964(3) 0.1728(3) 0.0398(11) Uani 1 1 d . . .
H36 H 0.1011 0.2389 0.1424 0.048 Uiso 1 1 calc R . .
C37 C 0.0735(6) 0.0075(3) 0.3135(3) 0.0588(15) Uani 1 1 d . . .
H37A H 0.0189 -0.0314 0.2966 0.088 Uiso 1 1 calc R . .
H37B H 0.0394 0.0251 0.3567 0.088 Uiso 1 1 calc R . .
H37C H 0.1569 -0.0137 0.3200 0.088 Uiso 1 1 calc R . .
C38 C 0.0874(6) 0.1130(3) 0.0703(3) 0.0593(15) Uani 1 1 d . . .
H38A H 0.1055 0.1612 0.0465 0.089 Uiso 1 1 calc R . .
H38B H 0.0053 0.0950 0.0577 0.089 Uiso 1 1 calc R . .
H38C H 0.1511 0.0757 0.0579 0.089 Uiso 1 1 calc R . .
N41 N 0.4353(3) 0.7071(2) 0.24527(19) 0.0335(8) Uani 1 1 d . . .
C42 C 0.4363(4) 0.6471(3) 0.2892(2) 0.0361(10) Uani 1 1 d . . .
H42 H 0.4306 0.6557 0.3363 0.043 Uiso 1 1 calc R . .
C43 C 0.4455(5) 0.5726(3) 0.2675(3) 0.0419(12) Uani 1 1 d . . .
C44 C 0.4540(4) 0.5617(3) 0.1983(3) 0.0408(12) Uani 1 1 d . . .
H44 H 0.4607 0.5118 0.1823 0.049 Uiso 1 1 calc R . .
C45 C 0.4530(4) 0.6228(3) 0.1516(3) 0.0396(11) Uani 1 1 d . . .
C46 C 0.4433(4) 0.6954(3) 0.1778(2) 0.0376(11) Uani 1 1 d . . .
H46 H 0.4423 0.7378 0.1473 0.045 Uiso 1 1 calc R . .
C47 C 0.4466(6) 0.5063(3) 0.3188(3) 0.0626(16) Uani 1 1 d . . .
H47A H 0.4908 0.5209 0.3589 0.094 Uiso 1 1 calc R . .
H47B H 0.4889 0.4630 0.2985 0.094 Uiso 1 1 calc R . .
H47C H 0.3607 0.4925 0.3318 0.094 Uiso 1 1 calc R . .
C48 C 0.4638(5) 0.6125(3) 0.0761(3) 0.0524(14) Uani 1 1 d . . .
H48A H 0.4636 0.6620 0.0527 0.079 Uiso 1 1 calc R . .
H48B H 0.3931 0.5828 0.0617 0.079 Uiso 1 1 calc R . .
H48C H 0.5417 0.5859 0.0651 0.079 Uiso 1 1 calc R . .
N51 N 0.4168(3) 1.04317(19) 0.14985(18) 0.0310(8) Uani 1 1 d . . .
C52 C 0.4212(4) 1.0975(3) 0.1003(2) 0.0368(11) Uani 1 1 d . . .
H52 H 0.4207 1.0828 0.0546 0.044 Uiso 1 1 calc R . .
C53 C 0.4265(5) 1.1746(3) 0.1138(3) 0.0414(12) Uani 1 1 d . . .
C54 C 0.4266(4) 1.1936(3) 0.1819(3) 0.0431(12) Uani 1 1 d . . .
H54 H 0.4286 1.2454 0.1930 0.052 Uiso 1 1 calc R . .
C55 C 0.4239(4) 1.1386(3) 0.2339(3) 0.0390(11) Uani 1 1 d . . .
C56 C 0.4169(4) 1.0637(3) 0.2155(2) 0.0389(11) Uani 1 1 d . . .
H56 H 0.4120 1.0253 0.2500 0.047 Uiso 1 1 calc R . .
C57 C 0.4289(6) 1.2344(3) 0.0569(3) 0.0579(15) Uani 1 1 d . . .
H57A H 0.4768 1.2781 0.0704 0.087 Uiso 1 1 calc R . .
H57B H 0.3434 1.2503 0.0473 0.087 Uiso 1 1 calc R . .
H57C H 0.4679 1.2133 0.0162 0.087 Uiso 1 1 calc R . .
C58 C 0.4259(6) 1.1593(4) 0.3080(3) 0.0606(16) Uani 1 1 d . . .
H58A H 0.4348 1.1133 0.3362 0.091 Uiso 1 1 calc R . .
H58B H 0.3478 1.1850 0.3204 0.091 Uiso 1 1 calc R . .
H58C H 0.4962 1.1930 0.3148 0.091 Uiso 1 1 calc R . .
N61 N 0.7226(3) 1.0143(2) 0.21610(19) 0.0335(8) Uani 1 1 d . . .
C62 C 0.7335(4) 1.0629(2) 0.1615(2) 0.0338(10) Uani 1 1 d . . .
H62 H 0.7251 1.0440 0.1176 0.041 Uiso 1 1 calc R . .
C63 C 0.7566(4) 1.1396(2) 0.1687(2) 0.0351(10) Uani 1 1 d . . .
C64 C 0.7676(4) 1.1659(3) 0.2342(2) 0.0383(11) Uani 1 1 d . . .
H64 H 0.7820 1.2181 0.2402 0.046 Uiso 1 1 calc R . .
C65 C 0.7578(4) 1.1169(3) 0.2911(3) 0.0392(11) Uani 1 1 d . . .
C66 C 0.7340(4) 1.0408(3) 0.2794(2) 0.0366(11) Uani 1 1 d . . .
H66 H 0.7256 1.0064 0.3170 0.044 Uiso 1 1 calc R . .
C67 C 0.7684(5) 1.1929(3) 0.1073(3) 0.0450(12) Uani 1 1 d . . .
H67A H 0.8487 1.2190 0.1075 0.067 Uiso 1 1 calc R . .
H67B H 0.7006 1.2301 0.1086 0.067 Uiso 1 1 calc R . .
H67C H 0.7635 1.1640 0.0661 0.067 Uiso 1 1 calc R . .
C68 C 0.7732(6) 1.1437(3) 0.3622(3) 0.0535(14) Uani 1 1 d . . .
H68A H 0.8057 1.1953 0.3604 0.080 Uiso 1 1 calc R . .
H68B H 0.8316 1.1102 0.3859 0.080 Uiso 1 1 calc R . .
H68C H 0.6922 1.1428 0.3864 0.080 Uiso 1 1 calc R . .
O89A O 0.0121(15) 0.1003(10) 0.4748(8) 0.122(6) Uiso 0.502(19) 1 d PD A 1
C88A C -0.0513(15) 0.1443(14) 0.5222(11) 0.115(7) Uiso 0.502(19) 1 d PD A 1
H88A H -0.1184 0.1141 0.5451 0.138 Uiso 0.502(19) 1 calc PR A 1
H88B H -0.0899 0.1885 0.4991 0.138 Uiso 0.502(19) 1 calc PR A 1
C87A C 0.0365(16) 0.1700(16) 0.5723(11) 0.116(7) Uiso 0.502(19) 1 d PD A 1
H87A H 0.0278 0.1394 0.6149 0.139 Uiso 0.502(19) 1 calc PR A 1
H87B H 0.0211 0.2238 0.5824 0.139 Uiso 0.502(19) 1 calc PR A 1
C86A C 0.1682(16) 0.1595(13) 0.5393(12) 0.129(8) Uiso 0.498(19) 1 d PD A 1
H86A H 0.2349 0.1518 0.5723 0.155 Uiso 0.498(19) 1 calc PR A 1
H86B H 0.1912 0.1997 0.5053 0.155 Uiso 0.498(19) 1 calc PR A 1
C85A C 0.1213(19) 0.0803(12) 0.5057(13) 0.137(9) Uiso 0.498(19) 1 d PD A 1
H85A H 0.1839 0.0619 0.4723 0.164 Uiso 0.498(19) 1 calc PR A 1
H85B H 0.1063 0.0403 0.5410 0.164 Uiso 0.498(19) 1 calc PR A 1
O89B O 0.0292(10) 0.1275(7) 0.4587(5) 0.071(4) Uiso 0.498(19) 1 d PD A 2
C88B C -0.0280(14) 0.1844(10) 0.4973(8) 0.089(6) Uiso 0.498(19) 1 d PD A 2
H88C H -0.1089 0.1666 0.5171 0.106 Uiso 0.498(19) 1 calc PR A 2
H88D H -0.0428 0.2303 0.4688 0.106 Uiso 0.498(19) 1 calc PR A 2
C87B C 0.059(2) 0.2005(13) 0.5510(11) 0.114(7) Uiso 0.498(19) 1 d PD A 2
H87C H 0.0133 0.2159 0.5925 0.137 Uiso 0.498(19) 1 calc PR A 2
H87D H 0.1175 0.2412 0.5362 0.137 Uiso 0.498(19) 1 calc PR A 2
C86B C 0.130(2) 0.1240(15) 0.5636(9) 0.153(10) Uiso 0.502(19) 1 d PD A 2
H86C H 0.0788 0.0851 0.5880 0.184 Uiso 0.502(19) 1 calc PR A 2
H86D H 0.2106 0.1303 0.5860 0.184 Uiso 0.502(19) 1 calc PR A 2
C85B C 0.1467(13) 0.1095(11) 0.4820(8) 0.088(6) Uiso 0.502(19) 1 d PD A 2
H85C H 0.2113 0.1429 0.4606 0.105 Uiso 0.502(19) 1 calc PR A 2
H85D H 0.1687 0.0562 0.4735 0.105 Uiso 0.502(19) 1 calc PR A 2
O99A O 0.4962(12) 0.6023(9) 0.4743(7) 0.107(5) Uiso 0.551(19) 1 d PD B 1
C98A C 0.3804(14) 0.5862(11) 0.5029(9) 0.099(6) Uiso 0.551(19) 1 d PD B 1
H98A H 0.3761 0.5321 0.5171 0.119 Uiso 0.551(19) 1 calc PR B 1
H98B H 0.3151 0.5965 0.4695 0.119 Uiso 0.551(19) 1 calc PR B 1
C97A C 0.3601(18) 0.6337(12) 0.5617(10) 0.129(8) Uiso 0.551(19) 1 d PD B 1
H97A H 0.3785 0.6047 0.6038 0.155 Uiso 0.551(19) 1 calc PR B 1
H97B H 0.2723 0.6511 0.5645 0.155 Uiso 0.551(19) 1 calc PR B 1
C96A C 0.4493(15) 0.7027(9) 0.5524(11) 0.112(7) Uiso 0.551(19) 1 d PD B 1
H96A H 0.4750 0.7237 0.5956 0.135 Uiso 0.551(19) 1 calc PR B 1
H96B H 0.4178 0.7430 0.5216 0.135 Uiso 0.551(19) 1 calc PR B 1
C95A C 0.5559(13) 0.6479(11) 0.5170(9) 0.105(6) Uiso 0.551(19) 1 d PD B 1
H95A H 0.6189 0.6790 0.4916 0.126 Uiso 0.551(19) 1 calc PR B 1
H95B H 0.5986 0.6171 0.5519 0.126 Uiso 0.551(19) 1 calc PR B 1
O99B O 0.4780(10) 0.6275(8) 0.4596(6) 0.063(3) Uiso 0.449(19) 1 d PD B 2
C98B C 0.3560(16) 0.6149(15) 0.4857(11) 0.107(8) Uiso 0.449(19) 1 d PD B 2
H98C H 0.3470 0.5621 0.5031 0.129 Uiso 0.449(19) 1 calc PR B 2
H98D H 0.2944 0.6243 0.4501 0.129 Uiso 0.449(19) 1 calc PR B 2
C97B C 0.3366(15) 0.6682(14) 0.5409(10) 0.106(8) Uiso 0.449(19) 1 d PD B 2
H97C H 0.2744 0.6486 0.5749 0.127 Uiso 0.449(19) 1 calc PR B 2
H97D H 0.3088 0.7183 0.5234 0.127 Uiso 0.449(19) 1 calc PR B 2
C96B C 0.4671(15) 0.6727(14) 0.5711(8) 0.091(7) Uiso 0.449(19) 1 d PD B 2
H96C H 0.4927 0.6255 0.5949 0.109 Uiso 0.449(19) 1 calc PR B 2
H96D H 0.4771 0.7166 0.6001 0.109 Uiso 0.449(19) 1 calc PR B 2
C95B C 0.5354(15) 0.6846(11) 0.4942(8) 0.083(6) Uiso 0.449(19) 1 d PD B 2
H95C H 0.5173 0.7352 0.4741 0.100 Uiso 0.449(19) 1 calc PR B 2
H95D H 0.6267 0.6771 0.4956 0.100 Uiso 0.449(19) 1 calc PR B 2

loop_
_atom_site_aniso_label
_atom_site_aniso_U_11
_atom_site_aniso_U_22
_atom_site_aniso_U_33
_atom_site_aniso_U_23
_atom_site_aniso_U_13
_atom_site_aniso_U_12
Ga1 0.0384(3) 0.0207(3) 0.0562(4) -0.0087(2) -0.0037(2) 0.0013(2)
S1 0.0525(8) 0.0313(6) 0.0465(7) -0.0131(5) -0.0088(6) -0.0007(5)
Cl1 0.0411(8) 0.0448(8) 0.1354(16) -0.0292(9) -0.0107(8) -0.0020(6)
Ga2 0.0457(3) 0.0246(3) 0.0416(3) -0.0093(2) 0.0040(2) -0.0007(2)
S2 0.0411(7) 0.0344(7) 0.0755(10) -0.0002(6) -0.0098(6) -0.0018(5)
Cl2 0.0834(11) 0.0525(8) 0.0584(9) -0.0193(7) 0.0313(8) -0.0060(7)
Ga3 0.0512(3) 0.0260(3) 0.0416(3) -0.0079(2) -0.0084(2) 0.0060(2)
S3 0.0576(8) 0.0365(7) 0.0497(8) 0.0002(6) 0.0079(6) 0.0130(6)
Cl3 0.1056(13) 0.0586(9) 0.0523(9) -0.0165(7) -0.0316(8) 0.0237(8)
Ga4 0.0472(3) 0.0253(3) 0.0357(3) -0.0065(2) 0.0026(2) -0.0024(2)
S4 0.0422(7) 0.0342(7) 0.0598(9) 0.0014(6) 0.0023(6) 0.0037(5)
Cl4 0.0871(11) 0.0580(9) 0.0440(8) -0.0138(6) 0.0229(7) -0.0151(7)
Ga5 0.0466(3) 0.0227(3) 0.0372(3) -0.0060(2) -0.0076(2) 0.0030(2)
S5 0.0511(7) 0.0308(6) 0.0375(7) -0.0104(5) 0.0000(5) 0.0035(5)
Cl5 0.0830(10) 0.0423(7) 0.0507(8) -0.0099(6) -0.0304(7) 0.0015(7)
Ga6 0.0393(3) 0.0205(3) 0.0443(3) -0.0065(2) -0.0029(2) 0.0006(2)
S6 0.0557(8) 0.0367(7) 0.0416(7) 0.0003(5) -0.0102(6) -0.0119(6)
Cl6 0.0409(7) 0.0384(7) 0.1055(12) -0.0204(7) -0.0034(7) 0.0051(5)
N11 0.038(2) 0.025(2) 0.051(3) -0.0058(18) -0.0045(18) 0.0029(16)
C12 0.036(3) 0.028(2) 0.050(3) -0.009(2) -0.008(2) 0.0012(19)
C13 0.038(3) 0.023(2) 0.052(3) -0.009(2) -0.008(2) -0.0007(18)
C14 0.038(3) 0.024(2) 0.067(4) -0.011(2) -0.009(2) 0.0033(19)
C15 0.035(3) 0.033(3) 0.057(3) -0.015(2) -0.002(2) 0.002(2)
C16 0.039(3) 0.036(3) 0.049(3) -0.009(2) -0.004(2) 0.002(2)
C17 0.069(4) 0.029(3) 0.059(4) -0.003(2) -0.014(3) 0.005(2)
C18 0.061(4) 0.044(3) 0.058(4) -0.018(3) 0.001(3) 0.006(3)
N21 0.042(2) 0.0248(19) 0.029(2) -0.0069(16) 0.0006(16) -0.0027(15)
C22 0.046(3) 0.030(3) 0.035(3) -0.003(2) 0.001(2) -0.005(2)
C23 0.049(3) 0.026(2) 0.050(3) 0.002(2) -0.002(2) -0.005(2)
C24 0.041(3) 0.026(2) 0.061(3) -0.016(2) -0.001(2) -0.002(2)
C25 0.035(3) 0.041(3) 0.042(3) -0.016(2) 0.002(2) -0.002(2)
C26 0.033(3) 0.034(3) 0.039(3) -0.002(2) 0.0006(19) -0.0006(19)
C27 0.085(5) 0.036(3) 0.071(4) 0.008(3) -0.002(3) -0.006(3)
C28 0.067(4) 0.065(4) 0.047(3) -0.031(3) 0.008(3) -0.003(3)
N31 0.041(2) 0.026(2) 0.040(2) -0.0078(17) -0.0039(17) 0.0043(16)
C32 0.043(3) 0.033(3) 0.045(3) -0.006(2) 0.000(2) 0.007(2)
C33 0.039(3) 0.026(3) 0.064(4) -0.002(2) -0.003(2) 0.006(2)
C34 0.043(3) 0.026(3) 0.065(4) -0.017(2) -0.006(2) 0.005(2)
C35 0.038(3) 0.036(3) 0.051(3) -0.016(2) -0.010(2) 0.007(2)
C36 0.044(3) 0.032(3) 0.043(3) -0.007(2) -0.005(2) 0.005(2)
C37 0.076(4) 0.033(3) 0.066(4) 0.003(3) 0.001(3) 0.008(3)
C38 0.074(4) 0.054(4) 0.052(4) -0.018(3) -0.017(3) 0.013(3)
N41 0.039(2) 0.027(2) 0.035(2) -0.0073(16) -0.0021(16) -0.0003(16)
C42 0.039(3) 0.031(3) 0.038(3) 0.000(2) -0.002(2) -0.0018(19)
C43 0.040(3) 0.026(2) 0.060(3) -0.001(2) -0.004(2) -0.0042(19)
C44 0.037(3) 0.027(3) 0.059(3) -0.012(2) 0.003(2) -0.0016(19)
C45 0.031(3) 0.040(3) 0.048(3) -0.016(2) 0.008(2) -0.004(2)
C46 0.041(3) 0.031(3) 0.041(3) -0.003(2) 0.001(2) -0.004(2)
C47 0.088(5) 0.035(3) 0.065(4) 0.006(3) -0.014(3) -0.006(3)
C48 0.061(4) 0.049(3) 0.048(3) -0.016(3) 0.009(3) -0.007(3)
N51 0.038(2) 0.0236(19) 0.032(2) -0.0052(16) -0.0054(15) 0.0047(15)
C52 0.042(3) 0.029(2) 0.039(3) -0.005(2) -0.005(2) 0.0071(19)
C53 0.048(3) 0.025(2) 0.052(3) -0.002(2) -0.010(2) 0.005(2)
C54 0.042(3) 0.027(3) 0.062(3) -0.017(2) -0.011(2) 0.005(2)
C55 0.037(3) 0.037(3) 0.045(3) -0.018(2) -0.006(2) 0.005(2)
C56 0.039(3) 0.036(3) 0.041(3) -0.002(2) -0.001(2) 0.001(2)
C57 0.085(4) 0.027(3) 0.062(4) 0.005(2) -0.014(3) 0.000(3)
C58 0.064(4) 0.067(4) 0.053(4) -0.030(3) -0.005(3) 0.008(3)
N61 0.035(2) 0.0249(19) 0.040(2) -0.0040(17) -0.0009(16) -0.0005(15)
C62 0.036(3) 0.028(2) 0.037(3) -0.007(2) 0.0000(19) 0.0010(18)
C63 0.040(3) 0.026(2) 0.040(3) -0.006(2) -0.002(2) 0.0013(19)
C64 0.046(3) 0.021(2) 0.049(3) -0.009(2) -0.002(2) 0.0006(19)
C65 0.039(3) 0.033(3) 0.046(3) -0.013(2) -0.002(2) 0.003(2)
C66 0.045(3) 0.029(2) 0.036(3) -0.005(2) 0.000(2) -0.001(2)
C67 0.054(3) 0.031(3) 0.050(3) 0.000(2) -0.002(2) -0.006(2)
C68 0.071(4) 0.047(3) 0.044(3) -0.019(3) 0.000(3) -0.002(3)

loop_
_atom_type_symbol
_atom_type_description
_atom_type_scat_dispersion_real
_atom_type_scat_dispersion_imag
_atom_type_scat_source
C C 0.0033 0.0016 'International Tables Vol C Tables 4.2.6.8 and 6.1.1.4'
H H 0.0000 0.0000 'International Tables Vol C Tables 4.2.6.8 and 6.1.1.4'
N N 0.0061 0.0033 'International Tables Vol C Tables 4.2.6.8 and 6.1.1.4'
S S 0.1246 0.1234 'International Tables Vol C Tables 4.2.6.8 and 6.1.1.4'
Ga Ga 0.2307 1.6083 'International Tables Vol C Tables 4.2.6.8 and 6.1.1.4'
Cl Cl 0.1484 0.1585 'International Tables Vol C Tables 4.2.6.8 and 6.1.1.4'
O O 0.0106 0.0060 'International Tables Vol C Tables 4.2.6.8 and 6.1.1.4'

loop_
_geom_angle_atom_site_label_1
_geom_angle_atom_site_label_2
_geom_angle_atom_site_label_3
_geom_angle
_geom_angle_site_symmetry_1
_geom_angle_site_symmetry_3
_geom_angle_publ_flag
N11 Ga1 Cl1 98.59(11) . . ?
N11 Ga1 S3 104.94(12) . . ?
Cl1 Ga1 S3 109.56(7) . . ?
N11 Ga1 S1 107.44(12) . . ?
Cl1 Ga1 S1 110.68(6) . . ?
S3 Ga1 S1 122.69(5) . . ?
Ga2 S1 Ga1 101.69(5) . . ?
N21 Ga2 Cl2 100.04(11) . . ?
N21 Ga2 S2 105.06(11) . . ?
Cl2 Ga2 S2 108.67(6) . . ?
N21 Ga2 S1 109.81(11) . . ?
Cl2 Ga2 S1 108.73(6) . . ?
S2 Ga2 S1 122.25(5) . . ?
Ga3 S2 Ga2 105.17(6) . . ?
N31 Ga3 Cl3 100.88(12) . . ?
N31 Ga3 S2 106.00(12) . . ?
Cl3 Ga3 S2 107.51(7) . . ?
N31 Ga3 S3 107.48(11) . . ?
Cl3 Ga3 S3 106.60(6) . . ?
S2 Ga3 S3 125.69(5) . . ?
Ga1 S3 Ga3 106.38(6) . . ?
N41 Ga4 Cl4 100.72(11) . . ?
N41 Ga4 S4 106.16(11) . . ?
Cl4 Ga4 S4 107.58(6) . . ?
N41 Ga4 S6 107.85(11) . . ?
Cl4 Ga4 S6 106.49(6) . . ?
S4 Ga4 S6 125.39(5) . . ?
Ga5 S4 Ga4 105.38(6) . . ?
N51 Ga5 Cl5 100.64(11) . . ?
N51 Ga5 S4 105.10(11) . . ?
Cl5 Ga5 S4 109.28(6) . . ?
N51 Ga5 S5 109.60(11) . . ?
Cl5 Ga5 S5 107.83(6) . . ?
S4 Ga5 S5 122.27(5) . . ?
Ga6 S5 Ga5 101.80(5) . . ?
N61 Ga6 Cl6 98.06(11) . . ?
N61 Ga6 S6 105.61(11) . . ?
Cl6 Ga6 S6 109.68(6) . . ?
N61 Ga6 S5 107.50(11) . . ?
Cl6 Ga6 S5 110.01(6) . . ?
S6 Ga6 S5 122.94(5) . . ?
Ga6 S6 Ga4 106.14(5) . . ?
C12 N11 C16 120.0(4) . . ?
C12 N11 Ga1 120.2(3) . . ?
C16 N11 Ga1 119.7(3) . . ?
N11 C12 C13 122.5(5) . . ?
N11 C12 H12 118.8 . . ?
C13 C12 H12 118.8 . . ?
C14 C13 C12 116.9(5) . . ?
C14 C13 C17 121.9(4) . . ?
C12 C13 C17 121.1(5) . . ?
C15 C14 C13 121.3(4) . . ?
C15 C14 H14 119.3 . . ?
C13 C14 H14 119.3 . . ?
C16 C15 C14 117.8(5) . . ?
C16 C15 C18 119.9(5) . . ?
C14 C15 C18 122.2(4) . . ?
N11 C16 C15 121.4(5) . . ?
N11 C16 H16 119.3 . . ?
C15 C16 H16 119.3 . . ?
C13 C17 H17A 109.5 . . ?
C13 C17 H17B 109.5 . . ?
H17A C17 H17B 109.5 . . ?
C13 C17 H17C 109.5 . . ?
H17A C17 H17C 109.5 . . ?
H17B C17 H17C 109.5 . . ?
C15 C18 H18A 109.5 . . ?
C15 C18 H18B 109.5 . . ?
H18A C18 H18B 109.5 . . ?
C15 C18 H18C 109.5 . . ?
H18A C18 H18C 109.5 . . ?
H18B C18 H18C 109.5 . . ?
C22 N21 C26 119.7(4) . . ?
C22 N21 Ga2 120.6(3) . . ?
C26 N21 Ga2 119.6(3) . . ?
N21 C22 C23 122.1(4) . . ?
N21 C22 H22 118.9 . . ?
C23 C22 H22 118.9 . . ?
C22 C23 C24 117.3(4) . . ?
C22 C23 C27 121.2(5) . . ?
C24 C23 C27 121.5(5) . . ?
C25 C24 C23 120.8(4) . . ?
C25 C24 H24 119.6 . . ?
C23 C24 H24 119.6 . . ?
C26 C25 C24 117.9(4) . . ?
C26 C25 C28 120.8(5) . . ?
C24 C25 C28 121.3(5) . . ?
N21 C26 C25 122.1(4) . . ?
N21 C26 H26 119.0 . . ?
C25 C26 H26 119.0 . . ?
C23 C27 H27A 109.5 . . ?
C23 C27 H27B 109.5 . . ?
H27A C27 H27B 109.5 . . ?
C23 C27 H27C 109.5 . . ?
H27A C27 H27C 109.5 . . ?
H27B C27 H27C 109.5 . . ?
C25 C28 H28A 109.5 . . ?
C25 C28 H28B 109.5 . . ?
H28A C28 H28B 109.5 . . ?
C25 C28 H28C 109.5 . . ?
H28A C28 H28C 109.5 . . ?
H28B C28 H28C 109.5 . . ?
C36 N31 C32 119.6(4) . . ?
C36 N31 Ga3 119.2(3) . . ?
C32 N31 Ga3 121.2(3) . . ?
N31 C32 C33 122.1(5) . . ?
N31 C32 H32 119.0 . . ?
C33 C32 H32 119.0 . . ?
C32 C33 C34 117.6(5) . . ?
C32 C33 C37 120.8(5) . . ?
C34 C33 C37 121.6(5) . . ?
C35 C34 C33 120.9(4) . . ?
C35 C34 H34 119.5 . . ?
C33 C34 H34 119.5 . . ?
C34 C35 C36 117.4(5) . . ?
C34 C35 C38 121.5(4) . . ?
C36 C35 C38 121.1(5) . . ?
N31 C36 C35 122.4(5) . . ?
N31 C36 H36 118.8 . . ?
C35 C36 H36 118.8 . . ?
C33 C37 H37A 109.5 . . ?
C33 C37 H37B 109.5 . . ?
H37A C37 H37B 109.5 . . ?
C33 C37 H37C 109.5 . . ?
H37A C37 H37C 109.5 . . ?
H37B C37 H37C 109.5 . . ?
C35 C38 H38A 109.5 . . ?
C35 C38 H38B 109.5 . . ?
H38A C38 H38B 109.5 . . ?
C35 C38 H38C 109.5 . . ?
H38A C38 H38C 109.5 . . ?
H38B C38 H38C 109.5 . . ?
C42 N41 C46 119.4(4) . . ?
C42 N41 Ga4 121.6(3) . . ?
C46 N41 Ga4 119.0(3) . . ?
N41 C42 C43 122.1(4) . . ?
N41 C42 H42 119.0 . . ?
C43 C42 H42 119.0 . . ?
C44 C43 C42 117.7(4) . . ?
C44 C43 C47 121.7(5) . . ?
C42 C43 C47 120.5(5) . . ?
C43 C44 C45 121.4(4) . . ?
C43 C44 H44 119.3 . . ?
C45 C44 H44 119.3 . . ?
C44 C45 C46 117.1(4) . . ?
C44 C45 C48 122.3(4) . . ?
C46 C45 C48 120.6(5) . . ?
N41 C46 C45 122.3(4) . . ?
N41 C46 H46 118.8 . . ?
C45 C46 H46 118.8 . . ?
C43 C47 H47A 109.5 . . ?
C43 C47 H47B 109.5 . . ?
H47A C47 H47B 109.5 . . ?
C43 C47 H47C 109.5 . . ?
H47A C47 H47C 109.5 . . ?
H47B C47 H47C 109.5 . . ?
C45 C48 H48A 109.5 . . ?
C45 C48 H48B 109.5 . . ?
H48A C48 H48B 109.5 . . ?
C45 C48 H48C 109.5 . . ?
H48A C48 H48C 109.5 . . ?
H48B C48 H48C 109.5 . . ?
C52 N51 C56 119.2(4) . . ?
C52 N51 Ga5 121.2(3) . . ?
C56 N51 Ga5 119.7(3) . . ?
N51 C52 C53 122.5(4) . . ?
N51 C52 H52 118.8 . . ?
C53 C52 H52 118.8 . . ?
C54 C53 C52 116.8(4) . . ?
C54 C53 C57 122.1(4) . . ?
C52 C53 C57 121.1(5) . . ?
C55 C54 C53 121.8(4) . . ?
C55 C54 H54 119.1 . . ?
C53 C54 H54 119.1 . . ?
C56 C55 C54 117.2(4) . . ?
C56 C55 C58 121.0(5) . . ?
C54 C55 C58 121.8(5) . . ?
N51 C56 C55 122.5(4) . . ?
N51 C56 H56 118.7 . . ?
C55 C56 H56 118.7 . . ?
C53 C57 H57A 109.5 . . ?
C53 C57 H57B 109.5 . . ?
H57A C57 H57B 109.5 . . ?
C53 C57 H57C 109.5 . . ?
H57A C57 H57C 109.5 . . ?
H57B C57 H57C 109.5 . . ?
C55 C58 H58A 109.5 . . ?
C55 C58 H58B 109.5 . . ?
H58A C58 H58B 109.5 . . ?
C55 C58 H58C 109.5 . . ?
H58A C58 H58C 109.5 . . ?
H58B C58 H58C 109.5 . . ?
C66 N61 C62 119.7(4) . . ?
C66 N61 Ga6 120.6(3) . . ?
C62 N61 Ga6 119.7(3) . . ?
N61 C62 C63 121.6(4) . . ?
N61 C62 H62 119.2 . . ?
C63 C62 H62 119.2 . . ?
C62 C63 C64 117.9(4) . . ?
C62 C63 C67 120.9(4) . . ?
C64 C63 C67 121.2(4) . . ?
C63 C64 C65 121.5(4) . . ?
C63 C64 H64 119.2 . . ?
C65 C64 H64 119.2 . . ?
C66 C65 C64 116.8(4) . . ?
C66 C65 C68 120.7(5) . . ?
C64 C65 C68 122.4(4) . . ?
N61 C66 C65 122.4(4) . . ?
N61 C66 H66 118.8 . . ?
C65 C66 H66 118.8 . . ?
C63 C67 H67A 109.5 . . ?
C63 C67 H67B 109.5 . . ?
H67A C67 H67B 109.5 . . ?
C63 C67 H67C 109.5 . . ?
H67A C67 H67C 109.5 . . ?
H67B C67 H67C 109.5 . . ?
C65 C68 H68A 109.5 . . ?
C65 C68 H68B 109.5 . . ?
H68A C68 H68B 109.5 . . ?
C65 C68 H68C 109.5 . . ?
H68A C68 H68C 109.5 . . ?
H68B C68 H68C 109.5 . . ?
C85A O89A C88A 104.2(13) . . ?
O89A C88A C87A 109.6(12) . . ?
O89A C88A H88A 109.7 . . ?
C87A C88A H88A 109.7 . . ?
O89A C88A H88B 109.7 . . ?
C87A C88A H88B 109.7 . . ?
H88A C88A H88B 108.2 . . ?
C88A C87A C86A 105.4(12) . . ?
C88A C87A H87A 110.7 . . ?
C86A C87A H87A 110.7 . . ?
C88A C87A H87B 110.7 . . ?
C86A C87A H87B 110.7 . . ?
H87A C87A H87B 108.8 . . ?
C87A C86A C85A 89.8(12) . . ?
C87A C86A H86A 113.7 . . ?
C85A C86A H86A 113.7 . . ?
C87A C86A H86B 113.7 . . ?
C85A C86A H86B 113.7 . . ?
H86A C86A H86B 110.9 . . ?
O89A C85A C86A 104.1(14) . . ?
O89A C85A H85A 110.9 . . ?
C86A C85A H85A 110.9 . . ?
O89A C85A H85B 110.9 . . ?
C86A C85A H85B 110.9 . . ?
H85A C85A H85B 109.0 . . ?
C85B O89B C88B 111.2(10) . . ?
O89B C88B C87B 106.0(11) . . ?
O89B C88B H88C 110.5 . . ?
C87B C88B H88C 110.5 . . ?
O89B C88B H88D 110.5 . . ?
C87B C88B H88D 110.5 . . ?
H88C C88B H88D 108.7 . . ?
C88B C87B C86B 104.5(13) . . ?
C88B C87B H87C 110.9 . . ?
C86B C87B H87C 110.9 . . ?
C88B C87B H87D 110.9 . . ?
C86B C87B H87D 110.9 . . ?
H87C C87B H87D 108.9 . . ?
C87B C86B C85B 92.4(12) . . ?
C87B C86B H86C 113.2 . . ?
C85B C86B H86C 113.2 . . ?
C87B C86B H86D 113.2 . . ?
C85B C86B H86D 113.2 . . ?
H86C C86B H86D 110.6 . . ?
O89B C85B C86B 102.3(11) . . ?
O89B C85B H85C 111.3 . . ?
C86B C85B H85C 111.3 . . ?
O89B C85B H85D 111.3 . . ?
C86B C85B H85D 111.3 . . ?
H85C C85B H85D 109.2 . . ?
C95A O99A C98A 107.6(11) . . ?
O99A C98A C97A 108.6(11) . . ?
O99A C98A H98A 110.0 . . ?
C97A C98A H98A 110.0 . . ?
O99A C98A H98B 110.0 . . ?
C97A C98A H98B 110.0 . . ?
H98A C98A H98B 108.4 . . ?
C98A C97A C96A 107.3(12) . . ?
C98A C97A H97A 110.3 . . ?
C96A C97A H97A 110.3 . . ?
C98A C97A H97B 110.3 . . ?
C96A C97A H97B 110.3 . . ?
H97A C97A H97B 108.5 . . ?
C97A C96A C95A 89.9(11) . . ?
C97A C96A H96A 113.7 . . ?
C95A C96A H96A 113.7 . . ?
C97A C96A H96B 113.7 . . ?
C95A C96A H96B 113.7 . . ?
H96A C96A H96B 110.9 . . ?
O99A C95A C96A 107.3(11) . . ?
O99A C95A H95A 110.3 . . ?
C96A C95A H95A 110.3 . . ?
O99A C95A H95B 110.3 . . ?
C96A C95A H95B 110.3 . . ?
H95A C95A H95B 108.5 . . ?
C95B O99B C98B 110.6(11) . . ?
O99B C98B C97B 106.2(12) . . ?
O99B C98B H98C 110.5 . . ?
C97B C98B H98C 110.5 . . ?
O99B C98B H98D 110.5 . . ?
C97B C98B H98D 110.5 . . ?
H98C C98B H98D 108.7 . . ?
C98B C97B C96B 102.8(13) . . ?
C98B C97B H97C 111.2 . . ?
C96B C97B H97C 111.2 . . ?
C98B C97B H97D 111.2 . . ?
C96B C97B H97D 111.2 . . ?
H97C C97B H97D 109.1 . . ?
C97B C96B C95B 91.9(12) . . ?
C97B C96B H96C 113.3 . . ?
C95B C96B H96C 113.3 . . ?
C97B C96B H96D 113.3 . . ?
C95B C96B H96D 113.3 . . ?
H96C C96B H96D 110.6 . . ?
O99B C95B C96B 100.7(11) . . ?
O99B C95B H95C 111.6 . . ?
C96B C95B H95C 111.6 . . ?
O99B C95B H95D 111.6 . . ?
C96B C95B H95D 111.6 . . ?
H95C C95B H95D 109.4 . . ?

loop_
_geom_bond_atom_site_label_1
_geom_bond_atom_site_label_2
_geom_bond_distance
_geom_bond_site_symmetry_2
_geom_bond_publ_flag
Ga1 N11 2.029(4) . ?
Ga1 Cl1 2.2019(15) . ?
Ga1 S3 2.2170(15) . ?
Ga1 S1 2.2177(14) . ?
S1 Ga2 2.2170(13) . ?
Ga2 N21 2.032(3) . ?
Ga2 Cl2 2.1952(14) . ?
Ga2 S2 2.2113(15) . ?
S2 Ga3 2.2111(15) . ?
Ga3 N31 2.045(4) . ?
Ga3 Cl3 2.1975(15) . ?
Ga3 S3 2.2194(14) . ?
Ga4 N41 2.041(4) . ?
Ga4 Cl4 2.2014(14) . ?
Ga4 S4 2.2153(14) . ?
Ga4 S6 2.2249(14) . ?
S4 Ga5 2.2106(14) . ?
Ga5 N51 2.030(3) . ?
Ga5 Cl5 2.1983(14) . ?
Ga5 S5 2.2200(13) . ?
S5 Ga6 2.2175(13) . ?
Ga6 N61 2.029(4) . ?
Ga6 Cl6 2.2050(14) . ?
Ga6 S6 2.2134(14) . ?
N11 C12 1.335(6) . ?
N11 C16 1.347(6) . ?
C12 C13 1.389(6) . ?
C12 H12 0.9400 . ?
C13 C14 1.388(7) . ?
C13 C17 1.494(7) . ?
C14 C15 1.386(7) . ?
C14 H14 0.9400 . ?
C15 C16 1.385(6) . ?
C15 C18 1.513(7) . ?
C16 H16 0.9400 . ?
C17 H17A 0.9700 . ?
C17 H17B 0.9700 . ?
C17 H17C 0.9700 . ?
C18 H18A 0.9700 . ?
C18 H18B 0.9700 . ?
C18 H18C 0.9700 . ?
N21 C22 1.341(6) . ?
N21 C26 1.347(6) . ?
C22 C23 1.387(6) . ?
C22 H22 0.9400 . ?
C23 C24 1.393(7) . ?
C23 C27 1.507(7) . ?
C24 C25 1.389(7) . ?
C24 H24 0.9400 . ?
C25 C26 1.376(6) . ?
C25 C28 1.509(7) . ?
C26 H26 0.9400 . ?
C27 H27A 0.9700 . ?
C27 H27B 0.9700 . ?
C27 H27C 0.9700 . ?
C28 H28A 0.9700 . ?
C28 H28B 0.9700 . ?
C28 H28C 0.9700 . ?
N31 C36 1.341(6) . ?
N31 C32 1.341(6) . ?
C32 C33 1.382(7) . ?
C32 H32 0.9400 . ?
C33 C34 1.401(7) . ?
C33 C37 1.508(7) . ?
C34 C35 1.378(7) . ?
C34 H34 0.9400 . ?
C35 C36 1.392(6) . ?
C35 C38 1.509(7) . ?
C36 H36 0.9400 . ?
C37 H37A 0.9700 . ?
C37 H37B 0.9700 . ?
C37 H37C 0.9700 . ?
C38 H38A 0.9700 . ?
C38 H38B 0.9700 . ?
C38 H38C 0.9700 . ?
N41 C42 1.339(6) . ?
N41 C46 1.345(6) . ?
C42 C43 1.387(6) . ?
C42 H42 0.9400 . ?
C43 C44 1.378(7) . ?
C43 C47 1.513(7) . ?
C44 C45 1.387(7) . ?
C44 H44 0.9400 . ?
C45 C46 1.388(6) . ?
C45 C48 1.498(7) . ?
C46 H46 0.9400 . ?
C47 H47A 0.9700 . ?
C47 H47B 0.9700 . ?
C47 H47C 0.9700 . ?
C48 H48A 0.9700 . ?
C48 H48B 0.9700 . ?
C48 H48C 0.9700 . ?
N51 C52 1.339(6) . ?
N51 C56 1.347(6) . ?
C52 C53 1.387(6) . ?
C52 H52 0.9400 . ?
C53 C54 1.387(7) . ?
C53 C57 1.507(7) . ?
C54 C55 1.380(7) . ?
C54 H54 0.9400 . ?
C55 C56 1.376(6) . ?
C55 C58 1.509(7) . ?
C56 H56 0.9400 . ?
C57 H57A 0.9700 . ?
C57 H57B 0.9700 . ?
C57 H57C 0.9700 . ?
C58 H58A 0.9700 . ?
C58 H58B 0.9700 . ?
C58 H58C 0.9700 . ?
N61 C66 1.348(6) . ?
N61 C62 1.349(6) . ?
C62 C63 1.380(6) . ?
C62 H62 0.9400 . ?
C63 C64 1.387(6) . ?
C63 C67 1.503(7) . ?
C64 C65 1.387(7) . ?
C64 H64 0.9400 . ?
C65 C66 1.386(6) . ?
C65 C68 1.499(7) . ?
C66 H66 0.9400 . ?
C67 H67A 0.9700 . ?
C67 H67B 0.9700 . ?
C67 H67C 0.9700 . ?
C68 H68A 0.9700 . ?
C68 H68B 0.9700 . ?
C68 H68C 0.9700 . ?
O89A C85A 1.363(14) . ?
O89A C88A 1.383(13) . ?
C88A C87A 1.459(14) . ?
C88A H88A 0.9800 . ?
C88A H88B 0.9800 . ?
C87A C86A 1.539(15) . ?
C87A H87A 0.9800 . ?
C87A H87B 0.9800 . ?
C86A C85A 1.642(16) . ?
C86A H86A 0.9800 . ?
C86A H86B 0.9800 . ?
C85A H85A 0.9800 . ?
C85A H85B 0.9800 . ?
O89B C85B 1.374(12) . ?
O89B C88B 1.398(12) . ?
C88B C87B 1.455(14) . ?
C88B H88C 0.9800 . ?
C88B H88D 0.9800 . ?
C87B C86B 1.553(16) . ?
C87B H87C 0.9800 . ?
C87B H87D 0.9800 . ?
C86B C85B 1.632(15) . ?
C86B H86C 0.9800 . ?
C86B H86D 0.9800 . ?
C85B H85C 0.9800 . ?
C85B H85D 0.9800 . ?
O99A C95A 1.349(12) . ?
O99A C98A 1.364(12) . ?
C98A C97A 1.454(14) . ?
C98A H98A 0.9800 . ?
C98A H98B 0.9800 . ?
C97A C96A 1.542(15) . ?
C97A H97A 0.9800 . ?
C97A H97B 0.9800 . ?
C96A C95A 1.635(14) . ?
C96A H96A 0.9800 . ?
C96A H96B 0.9800 . ?
C95A H95A 0.9800 . ?
C95A H95B 0.9800 . ?
O99B C95B 1.381(13) . ?
O99B C98B 1.396(13) . ?
C98B C97B 1.463(15) . ?
C98B H98C 0.9800 . ?
C98B H98D 0.9800 . ?
C97B C96B 1.526(15) . ?
C97B H97C 0.9800 . ?
C97B H97D 0.9800 . ?
C96B C95B 1.660(15) . ?
C96B H96C 0.9800 . ?
C96B H96D 0.9800 . ?
C95B H95C 0.9800 . ?
C95B H95D 0.9800 . ?

loop_
_geom_torsion_atom_site_label_1
_geom_torsion_atom_site_label_2
_geom_torsion_atom_site_label_3
_geom_torsion_atom_site_label_4
_geom_torsion
_geom_torsion_site_symmetry_1
_geom_torsion_site_symmetry_2
_geom_torsion_site_symmetry_3
_geom_torsion_site_symmetry_4
_geom_torsion_publ_flag
N11 Ga1 S1 Ga2 71.07(12) . . . . ?
Cl1 Ga1 S1 Ga2 177.68(6) . . . . ?
S3 Ga1 S1 Ga2 -50.45(7) . . . . ?
Ga1 S1 Ga2 N21 -64.07(12) . . . . ?
Ga1 S1 Ga2 Cl2 -172.60(6) . . . . ?
Ga1 S1 Ga2 S2 59.55(7) . . . . ?
N21 Ga2 S2 Ga3 102.75(12) . . . . ?
Cl2 Ga2 S2 Ga3 -150.91(6) . . . . ?
S1 Ga2 S2 Ga3 -23.03(9) . . . . ?
Ga2 S2 Ga3 N31 94.13(12) . . . . ?
Ga2 S2 Ga3 Cl3 -158.63(6) . . . . ?
Ga2 S2 Ga3 S3 -32.09(9) . . . . ?
N11 Ga1 S3 Ga3 -113.90(12) . . . . ?
Cl1 Ga1 S3 Ga3 141.10(6) . . . . ?
S1 Ga1 S3 Ga3 8.77(8) . . . . ?
N31 Ga3 S3 Ga1 -86.78(13) . . . . ?
Cl3 Ga3 S3 Ga1 165.73(6) . . . . ?
S2 Ga3 S3 Ga1 38.82(9) . . . . ?
N41 Ga4 S4 Ga5 -93.39(12) . . . . ?
Cl4 Ga4 S4 Ga5 159.47(6) . . . . ?
S6 Ga4 S4 Ga5 33.29(9) . . . . ?
Ga4 S4 Ga5 N51 -104.15(11) . . . . ?
Ga4 S4 Ga5 Cl5 148.58(6) . . . . ?
Ga4 S4 Ga5 S5 21.40(8) . . . . ?
N51 Ga5 S5 Ga6 65.00(12) . . . . ?
Cl5 Ga5 S5 Ga6 173.69(5) . . . . ?
S4 Ga5 S5 Ga6 -58.50(7) . . . . ?
Ga5 S5 Ga6 N61 -71.79(12) . . . . ?
Ga5 S5 Ga6 Cl6 -177.54(5) . . . . ?
Ga5 S5 Ga6 S6 50.93(7) . . . . ?
N61 Ga6 S6 Ga4 114.19(12) . . . . ?
Cl6 Ga6 S6 Ga4 -141.06(6) . . . . ?
S5 Ga6 S6 Ga4 -9.39(8) . . . . ?
N41 Ga4 S6 Ga6 86.97(12) . . . . ?
Cl4 Ga4 S6 Ga6 -165.63(6) . . . . ?
S4 Ga4 S6 Ga6 -38.99(9) . . . . ?
Cl1 Ga1 N11 C12 -87.0(3) . . . . ?
S3 Ga1 N11 C12 160.0(3) . . . . ?
S1 Ga1 N11 C12 28.0(4) . . . . ?
Cl1 Ga1 N11 C16 89.5(3) . . . . ?
S3 Ga1 N11 C16 -23.5(4) . . . . ?
S1 Ga1 N11 C16 -155.6(3) . . . . ?
C16 N11 C12 C13 1.3(7) . . . . ?
Ga1 N11 C12 C13 177.8(3) . . . . ?
N11 C12 C13 C14 -0.7(7) . . . . ?
N11 C12 C13 C17 178.6(4) . . . . ?
C12 C13 C14 C15 -0.4(7) . . . . ?
C17 C13 C14 C15 -179.7(5) . . . . ?
C13 C14 C15 C16 0.9(7) . . . . ?
C13 C14 C15 C18 -179.3(5) . . . . ?
C12 N11 C16 C15 -0.8(7) . . . . ?
Ga1 N11 C16 C15 -177.3(3) . . . . ?
C14 C15 C16 N11 -0.3(7) . . . . ?
C18 C15 C16 N11 179.9(4) . . . . ?
Cl2 Ga2 N21 C22 33.1(4) . . . . ?
S2 Ga2 N21 C22 145.7(3) . . . . ?
S1 Ga2 N21 C22 -81.2(3) . . . . ?
Cl2 Ga2 N21 C26 -147.2(3) . . . . ?
S2 Ga2 N21 C26 -34.6(3) . . . . ?
S1 Ga2 N21 C26 98.6(3) . . . . ?
C26 N21 C22 C23 2.0(7) . . . . ?
Ga2 N21 C22 C23 -178.3(4) . . . . ?
N21 C22 C23 C24 -2.6(7) . . . . ?
N21 C22 C23 C27 177.5(5) . . . . ?
C22 C23 C24 C25 1.6(7) . . . . ?
C27 C23 C24 C25 -178.5(5) . . . . ?
C23 C24 C25 C26 0.0(7) . . . . ?
C23 C24 C25 C28 -179.8(5) . . . . ?
C22 N21 C26 C25 -0.2(6) . . . . ?
Ga2 N21 C26 C25 -179.9(3) . . . . ?
C24 C25 C26 N21 -0.8(7) . . . . ?
C28 C25 C26 N21 179.0(4) . . . . ?
Cl3 Ga3 N31 C36 -155.0(3) . . . . ?
S2 Ga3 N31 C36 -43.1(3) . . . . ?
S3 Ga3 N31 C36 93.5(3) . . . . ?
Cl3 Ga3 N31 C32 26.2(4) . . . . ?
S2 Ga3 N31 C32 138.2(3) . . . . ?
S3 Ga3 N31 C32 -85.2(4) . . . . ?
C36 N31 C32 C33 1.1(7) . . . . ?
Ga3 N31 C32 C33 179.9(4) . . . . ?
N31 C32 C33 C34 -1.5(7) . . . . ?
N31 C32 C33 C37 179.7(5) . . . . ?
C32 C33 C34 C35 0.4(7) . . . . ?
C37 C33 C34 C35 179.1(5) . . . . ?
C33 C34 C35 C36 1.1(7) . . . . ?
C33 C34 C35 C38 -179.5(5) . . . . ?
C32 N31 C36 C35 0.4(7) . . . . ?
Ga3 N31 C36 C35 -178.3(4) . . . . ?
C34 C35 C36 N31 -1.5(7) . . . . ?
C38 C35 C36 N31 179.1(4) . . . . ?
Cl4 Ga4 N41 C42 -26.4(4) . . . . ?
S4 Ga4 N41 C42 -138.5(3) . . . . ?
S6 Ga4 N41 C42 84.9(3) . . . . ?
Cl4 Ga4 N41 C46 154.2(3) . . . . ?
S4 Ga4 N41 C46 42.2(3) . . . . ?
S6 Ga4 N41 C46 -94.4(3) . . . . ?
C46 N41 C42 C43 0.1(7) . . . . ?
Ga4 N41 C42 C43 -179.3(3) . . . . ?
N41 C42 C43 C44 0.1(7) . . . . ?
N41 C42 C43 C47 179.9(5) . . . . ?
C42 C43 C44 C45 -0.2(7) . . . . ?
C47 C43 C44 C45 -180.0(5) . . . . ?
C43 C44 C45 C46 0.1(7) . . . . ?
C43 C44 C45 C48 179.2(5) . . . . ?
C42 N41 C46 C45 -0.2(7) . . . . ?
Ga4 N41 C46 C45 179.2(3) . . . . ?
C44 C45 C46 N41 0.1(7) . . . . ?
C48 C45 C46 N41 -179.0(4) . . . . ?
Cl5 Ga5 N51 C52 -31.8(3) . . . . ?
S4 Ga5 N51 C52 -145.3(3) . . . . ?
S5 Ga5 N51 C52 81.6(3) . . . . ?
Cl5 Ga5 N51 C56 148.7(3) . . . . ?
S4 Ga5 N51 C56 35.2(3) . . . . ?
S5 Ga5 N51 C56 -97.9(3) . . . . ?
C56 N51 C52 C53 0.3(7) . . . . ?
Ga5 N51 C52 C53 -179.2(4) . . . . ?
N51 C52 C53 C54 -0.2(7) . . . . ?
N51 C52 C53 C57 -178.8(5) . . . . ?
C52 C53 C54 C55 1.1(7) . . . . ?
C57 C53 C54 C55 179.7(5) . . . . ?
C53 C54 C55 C56 -2.0(7) . . . . ?
C53 C54 C55 C58 179.1(5) . . . . ?
C52 N51 C56 C55 -1.3(7) . . . . ?
Ga5 N51 C56 C55 178.2(3) . . . . ?
C54 C55 C56 N51 2.1(7) . . . . ?
C58 C55 C56 N51 -179.0(4) . . . . ?
Cl6 Ga6 N61 C66 -89.8(3) . . . . ?
S6 Ga6 N61 C66 23.3(3) . . . . ?
S5 Ga6 N61 C66 156.2(3) . . . . ?
Cl6 Ga6 N61 C62 87.0(3) . . . . ?
S6 Ga6 N61 C62 -159.9(3) . . . . ?
S5 Ga6 N61 C62 -27.0(3) . . . . ?
C66 N61 C62 C63 0.2(7) . . . . ?
Ga6 N61 C62 C63 -176.7(3) . . . . ?
N61 C62 C63 C64 -0.4(7) . . . . ?
N61 C62 C63 C67 -180.0(4) . . . . ?
C62 C63 C64 C65 1.0(7) . . . . ?
C67 C63 C64 C65 -179.5(4) . . . . ?
C63 C64 C65 C66 -1.2(7) . . . . ?
C63 C64 C65 C68 178.1(5) . . . . ?
C62 N61 C66 C65 -0.4(7) . . . . ?
Ga6 N61 C66 C65 176.4(4) . . . . ?
C64 C65 C66 N61 0.9(7) . . . . ?
C68 C65 C66 N61 -178.4(4) . . . . ?
C85A O89A C88A C87A 18(3) . . . . ?
O89A C88A C87A C86A 18(3) . . . . ?
C88A C87A C86A C85A -38(2) . . . . ?
C88A O89A C85A C86A -44(3) . . . . ?
C87A C86A C85A O89A 50(2) . . . . ?
C85B O89B C88B C87B -3(2) . . . . ?
O89B C88B C87B C86B -29(2) . . . . ?
C88B C87B C86B C85B 43(2) . . . . ?
C88B O89B C85B C86B 32(2) . . . . ?
C87B C86B C85B O89B -44(2) . . . . ?
C95A O99A C98A C97A 9(2) . . . . ?
O99A C98A C97A C96A 21(3) . . . . ?
C98A C97A C96A C95A -35(2) . . . . ?
C98A O99A C95A C96A -34(2) . . . . ?
C97A C96A C95A O99A 42(2) . . . . ?
C95B O99B C98B C97B 0(2) . . . . ?
O99B C98B C97B C96B -34(2) . . . . ?
C98B C97B C96B C95B 47(2) . . . . ?
C98B O99B C95B C96B 31(2) . . . . ?
C97B C96B C95B O99B -47.3(19) . . . . ?
